data_7032138
loop_
_publ_author_name
'Smirnov, Andrey S.'
'Butukhanova, Ekaterina S.'
'Bokach, Nadezhda A.'
'Starova, Galina L.'
'Gurzhiy, Vladislav V.'
'Kuznetsov, Maxim L.'
'Kukushkin, Vadim Yu'

_publ_section_title
;
 Novel (cyanamide)Zn(II) complexes and zinc(ii)-mediated hydration of the
 cyanamide ligands.
;
_journal_issue 42
_journal_name_full 'Dalton transactions (Cambridge, England : 2003)'
_journal_page_first 15798
_journal_page_last 15811
_journal_paper_doi 10.1039/c4dt01812e
_journal_volume 43
_journal_year 2014
_chemical_formula_moiety 'C6 H16 Cl2 N4 O2 Zn'
_chemical_formula_sum 'C6 H16 Cl2 N4 O2 Zn'
_chemical_formula_weight 312.50
_chemical_name_systematic
;
 ? 
;
_space_group_crystal_system orthorhombic
_space_group_IT_number 61
_space_group_name_Hall '-P 2ac 2ab'
_space_group_name_H-M_alt 'P b c a'
_symmetry_space_group_name_Hall '-P 2ac 2ab'
_symmetry_space_group_name_H-M 'P b c a'
_atom_sites_solution_hydrogens geom
_atom_sites_solution_primary iterative
_atom_sites_solution_secondary difmap
_audit_creation_date 2014-05-20
_audit_creation_method
;
  Olex2 1.2-ac2
  (compiled 2012.03.27 svn.r2268, GUI svn.r4156)
;
_cell_angle_alpha 90.00
_cell_angle_beta 90.00
_cell_angle_gamma 90.00
_cell_formula_units_Z 8
_cell_length_a 13.2455(7)
_cell_length_b 10.3779(9)
_cell_length_c 18.5884(11)
_cell_measurement_reflns_used 2631
_cell_measurement_temperature 100(2)
_cell_measurement_theta_max 74.9070
_cell_measurement_theta_min 4.7570
_cell_volume 2555.2(3)
_computing_cell_refinement
;
CrysAlisPro, Agilent Technologies,
Version 1.171.36.32 (release 02-08-2013 CrysAlis171 .NET)
(compiled Aug  2 2013,16:46:58)
;
_computing_data_collection
;
CrysAlisPro, Agilent Technologies,
Version 1.171.36.32 (release 02-08-2013 CrysAlis171 .NET)
(compiled Aug  2 2013,16:46:58)
;
_computing_data_reduction
;
CrysAlisPro, Agilent Technologies,
Version 1.171.36.32 (release 02-08-2013 CrysAlis171 .NET)
(compiled Aug  2 2013,16:46:58)
;
_computing_molecular_graphics
;
O. V. Dolomanov, L. J. Bourhis, R. J. Gildea, J. A. K. Howard and H. Puschmann,
OLEX2: a complete structure solution, refinement and analysis program.
J. Appl. Cryst. (2009). 42, 339-341.
;
_computing_publication_material
;
O. V. Dolomanov, L. J. Bourhis, R. J. Gildea, J. A. K. Howard and H. Puschmann,
OLEX2: a complete structure solution, refinement and analysis program.
J. Appl. Cryst. (2009). 42, 339-341.
;
_computing_structure_refinement
;
SHELXL, G.M. Sheldrick, Acta Cryst.
(2008). A64, 112-122
;
_computing_structure_solution 'J. Appl. Cryst. (2007) 40, 786-790'
_diffrn_ambient_temperature 100.01(10)
_diffrn_detector_area_resol_mean 10.3829
_diffrn_measured_fraction_theta_full 0.9565
_diffrn_measured_fraction_theta_max 0.9565
_diffrn_measurement_details
;
  1 omega -105.00  -79.00   1.0000    1.5000
omega____ theta____ kappa____ phi______ frames
    -      -40.3787 -131.0000   12.0000 26

  2 omega -114.00  -67.00   1.0000    1.5000
omega____ theta____ kappa____ phi______ frames
    -      -40.3787 -140.0000 -161.0000 47

  3 omega  -44.00    0.00   1.0000    1.5000
omega____ theta____ kappa____ phi______ frames
    -      -40.3787   38.0000  -60.0000 44

  4 omega  -48.00   31.00   1.0000    1.5000
omega____ theta____ kappa____ phi______ frames
    -      -40.3787   38.0000 -150.0000 79

  5 omega   35.00   61.00   1.0000    3.0000
omega____ theta____ kappa____ phi______ frames
    -      113.0000  -30.0000    0.0000 26

  6 omega   49.00   75.00   1.0000    3.0000
omega____ theta____ kappa____ phi______ frames
    -      113.0000  -30.0000   30.0000 26

  7 omega   40.00   87.00   1.0000    3.0000
omega____ theta____ kappa____ phi______ frames
    -      113.0000  -45.0000  120.0000 47

  8 omega   43.00   69.00   1.0000    3.0000
omega____ theta____ kappa____ phi______ frames
    -      113.0000  -77.0000    0.0000 26

  9 omega   74.00  109.00   1.0000    3.0000
omega____ theta____ kappa____ phi______ frames
    -      113.0000 -112.0000   60.0000 35

 10 omega  108.00  146.00   1.0000    3.0000
omega____ theta____ kappa____ phi______ frames
    -      113.0000  -77.0000    0.0000 38

 11 omega   35.00   63.00   1.0000    3.0000
omega____ theta____ kappa____ phi______ frames
    -      113.0000  -30.0000   90.0000 28

 12 omega   98.00  143.00   1.0000    3.0000
omega____ theta____ kappa____ phi______ frames
    -      113.0000  -61.0000 -150.0000 45

 13 omega  109.00  138.00   1.0000    3.0000
omega____ theta____ kappa____ phi______ frames
    -      113.0000  112.0000   90.0000 29

 14 omega   45.00   89.00   1.0000    3.0000
omega____ theta____ kappa____ phi______ frames
    -      113.0000  -61.0000 -150.0000 44

 15 omega   42.00   67.00   1.0000    3.0000
omega____ theta____ kappa____ phi______ frames
    -      113.0000 -112.0000   60.0000 25

 16 omega   54.00   84.00   1.0000    3.0000
omega____ theta____ kappa____ phi______ frames
    -      113.0000  -30.0000 -120.0000 30

 17 omega  148.00  177.00   1.0000    3.0000
omega____ theta____ kappa____ phi______ frames
    -      113.0000   15.0000  -90.0000 29
;
_diffrn_measurement_device_type 'SuperNova, Dual, Cu at zero, Atlas'
_diffrn_measurement_method '\w scans'
_diffrn_orient_matrix_UB_11 -0.0624290000
_diffrn_orient_matrix_UB_12 0.0992596000
_diffrn_orient_matrix_UB_13 -0.0425331000
_diffrn_orient_matrix_UB_21 0.0593150000
_diffrn_orient_matrix_UB_22 0.1102852000
_diffrn_orient_matrix_UB_23 0.0358021000
_diffrn_orient_matrix_UB_31 0.0780780000
_diffrn_orient_matrix_UB_32 -0.0044129000
_diffrn_orient_matrix_UB_33 -0.0615356000
_diffrn_radiation_monochromator mirror
_diffrn_radiation_type 'Cu K\a'
_diffrn_radiation_wavelength 1.5418
_diffrn_reflns_av_R_equivalents 0.0448
_diffrn_reflns_av_unetI/netI 0.0366
_diffrn_reflns_limit_h_max 16
_diffrn_reflns_limit_h_min -13
_diffrn_reflns_limit_k_max 12
_diffrn_reflns_limit_k_min -12
_diffrn_reflns_limit_l_max 17
_diffrn_reflns_limit_l_min -22
_diffrn_reflns_number 8196
_diffrn_reflns_theta_full 72.49
_diffrn_reflns_theta_max 72.49
_diffrn_reflns_theta_min 4.76
_diffrn_source 'SuperNova (Cu) X-ray Source'
_exptl_absorpt_coefficient_mu 6.456
_exptl_absorpt_correction_T_max 1.00000
_exptl_absorpt_correction_T_min 0.62928
_exptl_absorpt_correction_type multi-scan
_exptl_absorpt_process_details
;
CrysAlisPro, Agilent Technologies,
Version 1.171.36.32 (release 02-08-2013 CrysAlis171 .NET)
(compiled Aug  2 2013,16:46:58)
Empirical absorption correction using spherical harmonics,
 implemented in SCALE3 ABSPACK scaling algorithm.
;
_exptl_crystal_colour colorless
_exptl_crystal_density_diffrn 1.625
_exptl_crystal_density_method 'not measured'
_exptl_crystal_description prizm
_exptl_crystal_F_000 1280
_exptl_crystal_size_max 0.18
_exptl_crystal_size_mid 0.16
_exptl_crystal_size_min 0.10
_refine_diff_density_max 0.523
_refine_diff_density_min -0.608
_refine_diff_density_rms 0.106
_refine_ls_extinction_method none
_refine_ls_goodness_of_fit_ref 1.058
_refine_ls_hydrogen_treatment mixed
_refine_ls_matrix_type full
_refine_ls_number_parameters 141
_refine_ls_number_reflns 2447
_refine_ls_number_restraints 0
_refine_ls_restrained_S_all 1.058
_refine_ls_R_factor_all 0.0527
_refine_ls_R_factor_gt 0.0391
_refine_ls_shift/su_max 0.001
_refine_ls_shift/su_mean 0.000
_refine_ls_structure_factor_coef Fsqd
_refine_ls_weighting_details 'calc w=1/[\s^2^(Fo^2^)+(0.0632P)^2^+0.5055P] where P=(Fo^2^+2Fc^2^)/3'
_refine_ls_weighting_scheme calc
_refine_ls_wR_factor_gt 0.0967
_refine_ls_wR_factor_ref 0.1095
_reflns_number_gt 1967
_reflns_number_total 2447
_reflns_threshold_expression >2sigma(I)
_cod_data_source_file c4dt01812e2.cif
_cod_data_source_block but139
_cod_depositor_comments 'Adding full bibliography for 7032128--7032141.cif.'
_cod_database_code 7032138
_chemical_oxdiff_formula 'C6 H16 o2 zn1 cl2'
_reflns_odcompleteness_completeness 91.10
_reflns_odcompleteness_iscentric 1
_reflns_odcompleteness_theta 80.95

loop_
_space_group_symop_id
_space_group_symop_operation_xyz
1 'x, y, z'
2 '-x+1/2, -y, z+1/2'
3 'x+1/2, -y+1/2, -z'
4 '-x, y+1/2, -z+1/2'
5 '-x, -y, -z'
6 'x-1/2, y, -z-1/2'
7 '-x-1/2, y-1/2, z'
8 'x, -y-1/2, z-1/2'

loop_
_atom_site_label
_atom_site_type_symbol
_atom_site_fract_x
_atom_site_fract_y
_atom_site_fract_z
_atom_site_U_iso_or_equiv
_atom_site_adp_type
_atom_site_occupancy
_atom_site_symmetry_multiplicity
_atom_site_calc_flag
_atom_site_refinement_flags
Zn1 Zn 0.53482(3) 0.80852(4) 0.34598(2) 0.01828(15) Uani 1 1 d .
Cl1 Cl 0.59883(6) 0.63857(8) 0.40307(4) 0.02377(19) Uani 1 1 d .
Cl1A Cl 0.36532(5) 0.81409(8) 0.33915(4) 0.02114(19) Uani 1 1 d .
O1A O 0.58816(16) 0.8187(2) 0.24550(11) 0.0212(5) Uani 1 1 d .
O1 O 0.58686(16) 0.9696(2) 0.38779(11) 0.0218(5) Uani 1 1 d .
N2 N 0.6285(2) 1.1802(3) 0.39612(14) 0.0214(6) Uani 1 1 d .
N1A N 0.63135(19) 0.6102(3) 0.22495(14) 0.0231(6) Uani 1 1 d .
H1AA H 0.6299 0.5937 0.2703 0.028 Uiso 1 1 calc R
H1AB H 0.6463 0.5504 0.1948 0.028 Uiso 1 1 calc R
N1 N 0.6270(2) 1.0793(3) 0.28512(14) 0.0253(6) Uani 1 1 d .
H1A H 0.6003 1.0125 0.2653 0.030 Uiso 1 1 d R
H1B H 0.5985 1.1478 0.2686 0.030 Uiso 1 1 d R
N2A N 0.61407(19) 0.7544(3) 0.13103(13) 0.0193(6) Uani 1 1 d .
C1A C 0.6105(2) 0.7284(3) 0.20155(17) 0.0197(6) Uani 1 1 d .
C1 C 0.6136(2) 1.0738(3) 0.35685(17) 0.0204(6) Uani 1 1 d .
C2A C 0.6037(2) 0.8863(4) 0.10579(17) 0.0258(7) Uani 1 1 d .
H2AA H 0.5603 0.9332 0.1378 0.039 Uiso 1 1 calc R
H2AB H 0.5750 0.8863 0.0584 0.039 Uiso 1 1 calc R
H2AC H 0.6689 0.9266 0.1045 0.039 Uiso 1 1 calc R
C2 C 0.6223(3) 1.1735(4) 0.47429(17) 0.0276(7) Uani 1 1 d .
H2A H 0.5792 1.1033 0.4879 0.041 Uiso 1 1 calc R
H2B H 0.5950 1.2528 0.4926 0.041 Uiso 1 1 calc R
H2C H 0.6885 1.1601 0.4939 0.041 Uiso 1 1 calc R
C3A C 0.6476(2) 0.6562(4) 0.07931(16) 0.0243(7) Uani 1 1 d .
H3AA H 0.7175 0.6369 0.0875 0.036 Uiso 1 1 calc R
H3AB H 0.6391 0.6883 0.0312 0.036 Uiso 1 1 calc R
H3AC H 0.6081 0.5794 0.0854 0.036 Uiso 1 1 calc R
C3 C 0.6638(3) 1.2996(3) 0.36323(19) 0.0274(7) Uani 1 1 d .
H3A H 0.7264 1.2841 0.3387 0.041 Uiso 1 1 calc R
H3B H 0.6738 1.3635 0.3999 0.041 Uiso 1 1 calc R
H3C H 0.6143 1.3297 0.3294 0.041 Uiso 1 1 calc R

loop_
_atom_site_aniso_label
_atom_site_aniso_U_11
_atom_site_aniso_U_22
_atom_site_aniso_U_33
_atom_site_aniso_U_23
_atom_site_aniso_U_13
_atom_site_aniso_U_12
Zn1 0.0221(2) 0.0174(3) 0.0153(2) -0.00034(15) 0.00164(14) -0.00088(16)
Cl1 0.0311(4) 0.0212(5) 0.0190(3) 0.0025(3) -0.0006(3) -0.0008(3)
Cl1A 0.0219(3) 0.0214(5) 0.0201(4) -0.0013(3) 0.0017(2) -0.0010(3)
O1A 0.0285(10) 0.0189(14) 0.0162(10) -0.0017(8) 0.0052(8) -0.0014(9)
O1 0.0289(11) 0.0167(14) 0.0198(10) 0.0013(9) 0.0019(8) -0.0026(9)
N2 0.0253(12) 0.0198(16) 0.0192(13) 0.0005(10) -0.0023(10) -0.0008(11)
N1A 0.0332(13) 0.0190(16) 0.0172(12) 0.0004(10) 0.0032(10) 0.0005(12)
N1 0.0360(13) 0.0190(17) 0.0208(13) -0.0009(11) -0.0009(11) -0.0015(12)
N2A 0.0220(11) 0.0178(16) 0.0180(12) 0.0002(10) 0.0008(10) 0.0000(10)
C1A 0.0172(12) 0.0199(18) 0.0220(15) -0.0017(12) 0.0018(11) -0.0004(12)
C1 0.0183(12) 0.0204(19) 0.0226(14) 0.0034(12) 0.0000(11) 0.0017(12)
C2A 0.0323(15) 0.024(2) 0.0206(15) 0.0012(13) 0.0013(12) 0.0034(14)
C2 0.0357(16) 0.026(2) 0.0215(16) -0.0034(13) -0.0029(13) -0.0013(14)
C3A 0.0282(15) 0.027(2) 0.0181(14) -0.0039(13) 0.0022(12) -0.0003(13)
C3 0.0310(15) 0.019(2) 0.0324(17) 0.0007(14) -0.0037(14) -0.0035(14)

loop_
_atom_type_symbol
_atom_type_description
_atom_type_scat_dispersion_real
_atom_type_scat_dispersion_imag
_atom_type_scat_source
C C 0.0181 0.0091 'International Tables Vol C Tables 4.2.6.8 and 6.1.1.4'
H H 0.0000 0.0000 'International Tables Vol C Tables 4.2.6.8 and 6.1.1.4'
O O 0.0492 0.0322 'International Tables Vol C Tables 4.2.6.8 and 6.1.1.4'
Cl Cl 0.3639 0.7018 'International Tables Vol C Tables 4.2.6.8 and 6.1.1.4'
Zn Zn -1.5491 0.6778 'International Tables Vol C Tables 4.2.6.8 and 6.1.1.4'
N N 0.0311 0.0180 'International Tables Vol C Tables 4.2.6.8 and 6.1.1.4'

loop_
_geom_angle_atom_site_label_1
_geom_angle_atom_site_label_2
_geom_angle_atom_site_label_3
_geom_angle
Cl1 Zn1 Cl1A 115.30(3)
O1A Zn1 Cl1 110.65(7)
O1A Zn1 Cl1A 107.37(7)
O1 Zn1 Cl1 110.57(7)
O1 Zn1 Cl1A 110.48(7)
O1 Zn1 O1A 101.54(9)
C1A O1A Zn1 129.8(2)
C1 O1 Zn1 129.8(2)
C1 N2 C2 119.7(3)
C1 N2 C3 121.3(3)
C2 N2 C3 118.5(3)
H1AA N1A H1AB 120.0
C1A N1A H1AA 120.0
C1A N1A H1AB 120.0
H1A N1 H1B 109.3
C1 N1 H1A 109.6
C1 N1 H1B 109.2
C1A N2A C2A 120.1(3)
C1A N2A C3A 120.8(3)
C2A N2A C3A 118.0(3)
O1A C1A N1A 121.0(3)
O1A C1A N2A 119.1(3)
N1A C1A N2A 119.9(3)
O1 C1 N2 119.7(3)
O1 C1 N1 121.3(3)
N2 C1 N1 119.0(3)
N2A C2A H2AA 109.5
N2A C2A H2AB 109.5
N2A C2A H2AC 109.5
H2AA C2A H2AB 109.5
H2AA C2A H2AC 109.5
H2AB C2A H2AC 109.5
N2 C2 H2A 109.5
N2 C2 H2B 109.5
N2 C2 H2C 109.5
H2A C2 H2B 109.5
H2A C2 H2C 109.5
H2B C2 H2C 109.5
N2A C3A H3AA 109.5
N2A C3A H3AB 109.5
N2A C3A H3AC 109.5
H3AA C3A H3AB 109.5
H3AA C3A H3AC 109.5
H3AB C3A H3AC 109.5
N2 C3 H3A 109.5
N2 C3 H3B 109.5
N2 C3 H3C 109.5
H3A C3 H3B 109.5
H3A C3 H3C 109.5
H3B C3 H3C 109.5

loop_
_geom_bond_atom_site_label_1
_geom_bond_atom_site_label_2
_geom_bond_distance
Zn1 Cl1 2.2262(9)
Zn1 Cl1A 2.2493(8)
Zn1 O1A 2.000(2)
Zn1 O1 1.968(2)
O1A C1A 1.278(4)
O1 C1 1.275(4)
N2 C1 1.338(4)
N2 C2 1.457(4)
N2 C3 1.458(4)
N1A H1AA 0.8600
N1A H1AB 0.8600
N1A C1A 1.330(4)
N1 H1A 0.8617
N1 H1B 0.8616
N1 C1 1.347(4)
N2A C1A 1.339(4)
N2A C2A 1.454(4)
N2A C3A 1.469(4)
C2A H2AA 0.9600
C2A H2AB 0.9600
C2A H2AC 0.9600
C2 H2A 0.9600
C2 H2B 0.9600
C2 H2C 0.9600
C3A H3AA 0.9600
C3A H3AB 0.9600
C3A H3AC 0.9600
C3 H3A 0.9600
C3 H3B 0.9600
C3 H3C 0.9600

loop_
_geom_torsion_atom_site_label_1
_geom_torsion_atom_site_label_2
_geom_torsion_atom_site_label_3
_geom_torsion_atom_site_label_4
_geom_torsion
Zn1 O1A C1A N1A -22.0(4)
Zn1 O1A C1A N2A 158.9(2)
Zn1 O1 C1 N2 167.2(2)
Zn1 O1 C1 N1 -12.7(4)
Cl1 Zn1 O1A C1A 34.8(3)
Cl1 Zn1 O1 C1 140.7(2)
Cl1A Zn1 O1A C1A -91.8(2)
Cl1A Zn1 O1 C1 -90.5(2)
O1A Zn1 O1 C1 23.2(3)
O1 Zn1 O1A C1A 152.2(2)
C2A N2A C1A O1A 6.8(4)
C2A N2A C1A N1A -172.4(3)
C2 N2 C1 O1 5.0(4)
C2 N2 C1 N1 -175.1(3)
C3A N2A C1A O1A 174.9(3)
C3A N2A C1A N1A -4.3(4)
C3 N2 C1 O1 177.0(3)
C3 N2 C1 N1 -3.0(4)
